data_4119992
loop_
_publ_author_name
'Robert Panish'
'Srinivasa R. Chintala'
'David T. Boruta'
'Yinzhi Fang'
'Michael T. Taylor'
'Joseph M. Fox'

_publ_section_title
;
 Enantioselective Synthesis of Cyclobutanes via Sequential Rh-catalyzed
 Bicyclobutanation/Cu-catalyzed Homoconjugate Addition
;
_journal_name_full 'Journal of the American Chemical Society'
_journal_page_first 9283
_journal_page_last 9286
_journal_paper_doi 10.1021/ja403811t
_journal_volume 135
_journal_year 2013
_chemical_absolute_configuration ad
_chemical_formula_sum 'C28 H27 Br O3'
_chemical_formula_weight 491.41
_chemical_name_systematic
; 
 ? 
;
_space_group_IT_number 4
_symmetry_cell_setting monoclinic
_symmetry_space_group_name_Hall 'P 2yb'
_symmetry_space_group_name_H-M 'P 1 21 1'
_atom_sites_solution_hydrogens geom
_atom_sites_solution_primary direct
_atom_sites_solution_secondary difmap
_audit_creation_method SHELXL-97
_cell_angle_alpha 90.00
_cell_angle_beta 95.3310(10)
_cell_angle_gamma 90.00
_cell_formula_units_Z 2
_cell_length_a 9.2434(5)
_cell_length_b 9.3136(5)
_cell_length_c 14.3104(8)
_cell_measurement_reflns_used 5213
_cell_measurement_temperature 200(2)
_cell_measurement_theta_max 23.63
_cell_measurement_theta_min 2.21
_cell_volume 1226.64(12)
_computing_cell_refinement 'Bruker SAINT'
_computing_data_collection 'Bruker APEX2'
_computing_data_reduction 'Bruker SAINT'
_computing_molecular_graphics 'Bruker SHELXTL'
_computing_publication_material 'Bruker SHELXTL'
_computing_structure_refinement 'SHELXL-97 (Sheldrick, 2008)'
_computing_structure_solution 'SHELXS-97 (Sheldrick, 2008)'
_diffrn_ambient_temperature 200(2)
_diffrn_detector_area_resol_mean 8.33
_diffrn_measured_fraction_theta_full 1.000
_diffrn_measured_fraction_theta_max 1.000
_diffrn_measurement_device_type 'Bruker APEX-II CCD'
_diffrn_measurement_method '\f and \w scans'
_diffrn_radiation_monochromator graphite
_diffrn_radiation_source 'fine-focus sealed tube'
_diffrn_radiation_type MoK\a
_diffrn_radiation_wavelength 0.71073
_diffrn_reflns_av_R_equivalents 0.0290
_diffrn_reflns_av_sigmaI/netI 0.0523
_diffrn_reflns_limit_h_max 11
_diffrn_reflns_limit_h_min -11
_diffrn_reflns_limit_k_max 12
_diffrn_reflns_limit_k_min -12
_diffrn_reflns_limit_l_max 18
_diffrn_reflns_limit_l_min -18
_diffrn_reflns_number 16173
_diffrn_reflns_theta_full 25.00
_diffrn_reflns_theta_max 27.47
_diffrn_reflns_theta_min 2.21
_exptl_absorpt_coefficient_mu 1.702
_exptl_absorpt_correction_T_max 0.9382
_exptl_absorpt_correction_T_min 0.6061
_exptl_absorpt_correction_type multi-scan
_exptl_absorpt_process_details 'APEX2 (Bruker, 2007)'
_exptl_crystal_colour colourless
_exptl_crystal_density_diffrn 1.330
_exptl_crystal_description plate
_exptl_crystal_F_000 508
_exptl_crystal_size_max 0.33
_exptl_crystal_size_mid 0.21
_exptl_crystal_size_min 0.04
_refine_diff_density_max 0.604
_refine_diff_density_min -0.610
_refine_diff_density_rms 0.041
_refine_ls_abs_structure_details 'Flack H D (1983), Acta Cryst. A39, 876-881'
_refine_ls_abs_structure_Flack 0.016(7)
_refine_ls_extinction_method none
_refine_ls_goodness_of_fit_ref 1.023
_refine_ls_hydrogen_treatment constr
_refine_ls_matrix_type full
_refine_ls_number_parameters 292
_refine_ls_number_reflns 5555
_refine_ls_number_restraints 1
_refine_ls_restrained_S_all 1.023
_refine_ls_R_factor_all 0.0464
_refine_ls_R_factor_gt 0.0349
_refine_ls_shift/su_max 0.001
_refine_ls_shift/su_mean 0.000
_refine_ls_structure_factor_coef Fsqd
_refine_ls_weighting_details 'calc w=1/[\s^2^(Fo^2^)+(0.0180P)^2^+0.1876P] where P=(Fo^2^+2Fc^2^)/3'
_refine_ls_weighting_scheme calc
_refine_ls_wR_factor_gt 0.0745
_refine_ls_wR_factor_ref 0.0791
_reflns_number_gt 4602
_reflns_number_total 5555
_reflns_threshold_expression >2sigma(I)
_cod_data_source_file ja403811t_si_001.cif
_cod_data_source_block joef118
_cod_database_code 4119992

loop_
_symmetry_equiv_pos_as_xyz
'x, y, z'
'-x, y+1/2, -z'

loop_
_atom_site_label
_atom_site_type_symbol
_atom_site_fract_x
_atom_site_fract_y
_atom_site_fract_z
_atom_site_U_iso_or_equiv
_atom_site_adp_type
_atom_site_occupancy
_atom_site_symmetry_multiplicity
_atom_site_calc_flag
_atom_site_refinement_flags
Br Br 0.16289(3) 0.24711(4) 0.17711(2) 0.06661(12) Uani 1 1 d .
O1 O 0.6922(2) 0.8422(2) 0.20371(13) 0.0459(4) Uani 1 1 d .
O2 O 0.69996(17) 0.70331(15) 0.33341(10) 0.0336(4) Uani 1 1 d .
O3 O 0.88161(19) 0.39952(19) 0.29205(12) 0.0432(4) Uani 1 1 d .
C1 C 1.1116(3) 0.6225(3) -0.00657(17) 0.0393(6) Uani 1 1 d .
H1 H 1.0313 0.5612 -0.0235 0.047 Uiso 1 1 calc R
C2 C 1.2330(3) 0.6166(3) -0.05715(19) 0.0498(7) Uani 1 1 d .
H2 H 1.2345 0.5532 -0.1091 0.060 Uiso 1 1 calc R
C3 C 1.3510(3) 0.7034(3) -0.03151(18) 0.0462(7) Uani 1 1 d .
H3 H 1.4345 0.6984 -0.0654 0.055 Uiso 1 1 calc R
C4 C 1.3488(3) 0.7964(3) 0.04216(19) 0.0459(7) Uani 1 1 d .
H4 H 1.4304 0.8558 0.0593 0.055 Uiso 1 1 calc R
C5 C 1.2262(3) 0.8040(3) 0.09221(17) 0.0401(6) Uani 1 1 d .
H5 H 1.2246 0.8693 0.1431 0.048 Uiso 1 1 calc R
C6 C 1.1061(2) 0.7164(2) 0.06800(14) 0.0299(5) Uani 1 1 d .
C7 C 0.9764(2) 0.7266(3) 0.12458(14) 0.0305(5) Uani 1 1 d .
H7 H 0.9446 0.8291 0.1263 0.037 Uiso 1 1 calc R
C8 C 0.8406(2) 0.6300(3) 0.10356(15) 0.0352(5) Uani 1 1 d .
H8A H 0.8616 0.5371 0.0740 0.042 Uiso 1 1 calc R
H8B H 0.7578 0.6792 0.0682 0.042 Uiso 1 1 calc R
C9 C 0.8269(2) 0.6194(2) 0.21132(15) 0.0289(5) Uani 1 1 d .
C10 C 0.9919(2) 0.6660(2) 0.22699(15) 0.0291(5) Uani 1 1 d .
H10 H 1.0535 0.5776 0.2283 0.035 Uiso 1 1 calc R
C11 C 1.0441(3) 0.9063(3) 0.30707(18) 0.0396(6) Uani 1 1 d .
H11 H 1.0171 0.9539 0.2494 0.047 Uiso 1 1 calc R
C12 C 1.0857(3) 0.9869(3) 0.3866(2) 0.0485(7) Uani 1 1 d .
H12 H 1.0885 1.0887 0.3828 0.058 Uiso 1 1 calc R
C13 C 1.1231(3) 0.9190(4) 0.47145(19) 0.0503(7) Uani 1 1 d .
H13 H 1.1512 0.9736 0.5262 0.060 Uiso 1 1 calc R
C14 C 1.1192(3) 0.7722(4) 0.47555(18) 0.0513(8) Uani 1 1 d .
H14 H 1.1432 0.7253 0.5339 0.062 Uiso 1 1 calc R
C15 C 1.0809(3) 0.6909(3) 0.39609(17) 0.0412(6) Uani 1 1 d .
H15 H 1.0819 0.5891 0.4003 0.049 Uiso 1 1 calc R
C16 C 1.0412(2) 0.7562(3) 0.31032(14) 0.0312(4) Uani 1 1 d .
C17 C 0.7310(2) 0.7359(3) 0.24638(14) 0.0308(5) Uani 1 1 d .
C18 C 0.6056(3) 0.7980(3) 0.38572(18) 0.0429(6) Uani 1 1 d .
C19 C 0.6815(4) 0.9388(3) 0.4054(3) 0.0646(9) Uani 1 1 d .
H19A H 0.7809 0.9212 0.4331 0.097 Uiso 1 1 calc R
H19B H 0.6287 0.9948 0.4492 0.097 Uiso 1 1 calc R
H19C H 0.6843 0.9924 0.3466 0.097 Uiso 1 1 calc R
C20 C 0.4585(3) 0.8145(4) 0.3306(2) 0.0664(9) Uani 1 1 d .
H20A H 0.4699 0.8652 0.2718 0.100 Uiso 1 1 calc R
H20B H 0.3939 0.8695 0.3678 0.100 Uiso 1 1 calc R
H20C H 0.4165 0.7194 0.3167 0.100 Uiso 1 1 calc R
C21 C 0.5928(5) 0.7142(5) 0.4746(2) 0.0884(14) Uani 1 1 d .
H21A H 0.5588 0.6168 0.4588 0.133 Uiso 1 1 calc R
H21B H 0.5233 0.7619 0.5120 0.133 Uiso 1 1 calc R
H21C H 0.6880 0.7094 0.5109 0.133 Uiso 1 1 calc R
C22 C 0.7897(2) 0.4723(2) 0.24885(15) 0.0305(5) Uani 1 1 d .
C23 C 0.5336(3) 0.4905(3) 0.17016(18) 0.0388(6) Uani 1 1 d .
H23 H 0.5602 0.5750 0.1387 0.047 Uiso 1 1 calc R
C24 C 0.3932(3) 0.4394(3) 0.15528(19) 0.0415(6) Uani 1 1 d .
H24 H 0.3232 0.4886 0.1143 0.050 Uiso 1 1 calc R
C25 C 0.3561(3) 0.3167(3) 0.20045(18) 0.0398(6) Uani 1 1 d .
C26 C 0.4556(3) 0.2443(4) 0.26046(16) 0.0457(6) Uani 1 1 d .
H26 H 0.4280 0.1603 0.2920 0.055 Uiso 1 1 calc R
C27 C 0.5965(3) 0.2956(3) 0.27432(17) 0.0436(6) Uani 1 1 d .
H27 H 0.6665 0.2447 0.3144 0.052 Uiso 1 1 calc R
C28 C 0.6368(2) 0.4196(2) 0.23081(16) 0.0311(5) Uani 1 1 d .

loop_
_atom_site_aniso_label
_atom_site_aniso_U_11
_atom_site_aniso_U_22
_atom_site_aniso_U_33
_atom_site_aniso_U_23
_atom_site_aniso_U_13
_atom_site_aniso_U_12
Br 0.04185(14) 0.05813(18) 0.0997(2) 0.0083(2) 0.00591(13) -0.01855(15)
O1 0.0500(11) 0.0405(10) 0.0492(10) 0.0174(9) 0.0152(8) 0.0125(8)
O2 0.0383(8) 0.0313(9) 0.0329(8) 0.0021(6) 0.0113(7) 0.0062(6)
O3 0.0414(10) 0.0388(10) 0.0483(10) 0.0094(8) -0.0017(8) 0.0036(8)
C1 0.0400(13) 0.0472(15) 0.0312(13) -0.0031(11) 0.0059(10) 0.0008(11)
C2 0.0524(17) 0.0623(19) 0.0364(14) -0.0052(13) 0.0129(12) 0.0067(14)
C3 0.0438(14) 0.0585(19) 0.0389(14) 0.0156(12) 0.0174(11) 0.0086(12)
C4 0.0387(13) 0.0522(17) 0.0481(15) 0.0075(12) 0.0102(11) -0.0046(11)
C5 0.0411(13) 0.0448(14) 0.0358(13) -0.0005(10) 0.0104(10) -0.0045(10)
C6 0.0316(10) 0.0337(14) 0.0247(10) 0.0055(9) 0.0046(8) 0.0025(9)
C7 0.0290(10) 0.0363(14) 0.0267(10) -0.0007(10) 0.0055(8) 0.0004(10)
C8 0.0305(12) 0.0478(14) 0.0274(12) -0.0001(11) 0.0032(9) -0.0036(10)
C9 0.0290(11) 0.0310(12) 0.0268(11) 0.0018(9) 0.0039(9) 0.0001(9)
C10 0.0280(11) 0.0328(12) 0.0269(11) 0.0017(9) 0.0050(9) 0.0023(9)
C11 0.0418(14) 0.0402(14) 0.0371(14) -0.0018(11) 0.0062(11) -0.0027(11)
C12 0.0537(16) 0.0442(16) 0.0487(17) -0.0131(13) 0.0105(13) -0.0095(12)
C13 0.0497(16) 0.069(2) 0.0332(14) -0.0180(14) 0.0077(12) -0.0155(14)
C14 0.0544(15) 0.067(2) 0.0320(13) 0.0009(13) -0.0008(11) -0.0133(15)
C15 0.0422(14) 0.0481(15) 0.0329(13) 0.0020(11) 0.0013(11) -0.0077(11)
C16 0.0259(9) 0.0394(12) 0.0289(11) -0.0024(12) 0.0063(8) -0.0018(12)
C17 0.0251(9) 0.0338(12) 0.0339(11) 0.0040(12) 0.0053(8) -0.0036(11)
C18 0.0415(14) 0.0417(15) 0.0484(15) 0.0012(11) 0.0188(11) 0.0117(10)
C19 0.066(2) 0.0520(18) 0.078(2) -0.0224(17) 0.0182(17) 0.0102(15)
C20 0.0372(15) 0.085(2) 0.079(2) -0.0082(18) 0.0176(14) 0.0114(14)
C21 0.117(3) 0.093(3) 0.064(2) 0.021(2) 0.055(2) 0.044(3)
C22 0.0344(12) 0.0305(12) 0.0267(11) 0.0003(9) 0.0036(9) 0.0038(9)
C23 0.0374(13) 0.0351(13) 0.0435(14) 0.0097(11) 0.0019(11) -0.0045(10)
C24 0.0335(13) 0.0374(14) 0.0531(16) 0.0079(12) 0.0006(11) -0.0009(10)
C25 0.0337(12) 0.0388(13) 0.0474(14) -0.0035(11) 0.0071(11) -0.0083(10)
C26 0.0541(14) 0.0369(12) 0.0459(14) 0.0115(15) 0.0041(11) -0.0115(15)
C27 0.0494(15) 0.0397(15) 0.0406(14) 0.0095(11) -0.0019(11) -0.0043(11)
C28 0.0367(12) 0.0271(11) 0.0297(12) -0.0023(9) 0.0047(10) -0.0008(9)

loop_
_atom_type_symbol
_atom_type_description
_atom_type_scat_dispersion_real
_atom_type_scat_dispersion_imag
_atom_type_scat_source
C C 0.0033 0.0016 'International Tables Vol C Tables 4.2.6.8 and 6.1.1.4'
H H 0.0000 0.0000 'International Tables Vol C Tables 4.2.6.8 and 6.1.1.4'
O O 0.0106 0.0060 'International Tables Vol C Tables 4.2.6.8 and 6.1.1.4'
Br Br -0.2901 2.4595 'International Tables Vol C Tables 4.2.6.8 and 6.1.1.4'

loop_
_geom_angle_atom_site_label_1
_geom_angle_atom_site_label_2
_geom_angle_atom_site_label_3
_geom_angle
C17 O2 C18 121.30(18)
C6 C1 C2 121.0(2)
C6 C1 H1 119.5
C2 C1 H1 119.5
C3 C2 C1 119.6(3)
C3 C2 H2 120.2
C1 C2 H2 120.2
C4 C3 C2 120.6(2)
C4 C3 H3 119.7
C2 C3 H3 119.7
C3 C4 C5 119.9(2)
C3 C4 H4 120.0
C5 C4 H4 120.0
C6 C5 C4 120.5(2)
C6 C5 H5 119.8
C4 C5 H5 119.8
C1 C6 C5 118.4(2)
C1 C6 C7 122.8(2)
C5 C6 C7 118.9(2)
C6 C7 C8 121.83(19)
C6 C7 C10 118.10(17)
C8 C7 C10 88.50(16)
C6 C7 H7 108.9
C8 C7 H7 108.9
C10 C7 H7 108.9
C7 C8 C9 89.08(16)
C7 C8 H8A 113.8
C9 C8 H8A 113.8
C7 C8 H8B 113.8
C9 C8 H8B 113.8
H8A C8 H8B 111.0
C17 C9 C22 111.68(18)
C17 C9 C8 112.66(18)
C22 C9 C8 116.55(19)
C17 C9 C10 110.04(18)
C22 C9 C10 116.29(18)
C8 C9 C10 87.51(15)
C16 C10 C7 122.6(2)
C16 C10 C9 119.06(17)
C7 C10 C9 87.90(15)
C16 C10 H10 108.5
C7 C10 H10 108.5
C9 C10 H10 108.5
C12 C11 C16 121.2(2)
C12 C11 H11 119.4
C16 C11 H11 119.4
C13 C12 C11 120.0(3)
C13 C12 H12 120.0
C11 C12 H12 120.0
C14 C13 C12 119.2(3)
C14 C13 H13 120.4
C12 C13 H13 120.4
C13 C14 C15 121.1(3)
C13 C14 H14 119.5
C15 C14 H14 119.5
C14 C15 C16 120.9(3)
C14 C15 H15 119.6
C16 C15 H15 119.6
C15 C16 C11 117.5(2)
C15 C16 C10 119.7(3)
C11 C16 C10 122.7(2)
O1 C17 O2 125.5(2)
O1 C17 C9 125.34(19)
O2 C17 C9 109.2(2)
O2 C18 C19 109.0(2)
O2 C18 C21 102.3(2)
C19 C18 C21 111.5(3)
O2 C18 C20 109.7(2)
C19 C18 C20 112.9(3)
C21 C18 C20 110.8(3)
C18 C19 H19A 109.5
C18 C19 H19B 109.5
H19A C19 H19B 109.5
C18 C19 H19C 109.5
H19A C19 H19C 109.5
H19B C19 H19C 109.5
C18 C20 H20A 109.5
C18 C20 H20B 109.5
H20A C20 H20B 109.5
C18 C20 H20C 109.5
H20A C20 H20C 109.5
H20B C20 H20C 109.5
C18 C21 H21A 109.5
C18 C21 H21B 109.5
H21A C21 H21B 109.5
C18 C21 H21C 109.5
H21A C21 H21C 109.5
H21B C21 H21C 109.5
O3 C22 C28 120.7(2)
O3 C22 C9 120.9(2)
C28 C22 C9 118.36(18)
C24 C23 C28 120.8(2)
C24 C23 H23 119.6
C28 C23 H23 119.6
C25 C24 C23 119.2(2)
C25 C24 H24 120.4
C23 C24 H24 120.4
C24 C25 C26 121.3(2)
C24 C25 Br 118.3(2)
C26 C25 Br 120.40(19)
C25 C26 C27 119.1(3)
C25 C26 H26 120.4
C27 C26 H26 120.4
C28 C27 C26 120.9(2)
C28 C27 H27 119.5
C26 C27 H27 119.5
C27 C28 C23 118.6(2)
C27 C28 C22 119.2(2)
C23 C28 C22 122.2(2)

loop_
_geom_bond_atom_site_label_1
_geom_bond_atom_site_label_2
_geom_bond_distance
Br C25 1.900(2)
O1 C17 1.200(3)
O2 C17 1.339(2)
O2 C18 1.490(3)
O3 C22 1.211(3)
C1 C6 1.384(3)
C1 C2 1.391(4)
C1 H1 0.9500
C2 C3 1.379(4)
C2 H2 0.9500
C3 C4 1.366(4)
C3 H3 0.9500
C4 C5 1.397(3)
C4 H4 0.9500
C5 C6 1.395(3)
C5 H5 0.9500
C6 C7 1.511(3)
C7 C8 1.551(3)
C7 C10 1.565(3)
C7 H7 1.0000
C8 C9 1.562(3)
C8 H8A 0.9900
C8 H8B 0.9900
C9 C17 1.516(3)
C9 C22 1.522(3)
C9 C10 1.582(3)
C10 C16 1.495(3)
C10 H10 1.0000
C11 C12 1.388(4)
C11 C16 1.399(4)
C11 H11 0.9500
C12 C13 1.384(4)
C12 H12 0.9500
C13 C14 1.369(4)
C13 H13 0.9500
C14 C15 1.384(4)
C14 H14 0.9500
C15 C16 1.388(3)
C15 H15 0.9500
C18 C19 1.502(4)
C18 C21 1.506(4)
C18 C20 1.515(4)
C19 H19A 0.9800
C19 H19B 0.9800
C19 H19C 0.9800
C20 H20A 0.9800
C20 H20B 0.9800
C20 H20C 0.9800
C21 H21A 0.9800
C21 H21B 0.9800
C21 H21C 0.9800
C22 C28 1.496(3)
C23 C24 1.380(3)
C23 C28 1.396(3)
C23 H23 0.9500
C24 C25 1.373(4)
C24 H24 0.9500
C25 C26 1.375(4)
C26 C27 1.384(3)
C26 H26 0.9500
C27 C28 1.380(3)
C27 H27 0.9500

loop_
_geom_torsion_atom_site_label_1
_geom_torsion_atom_site_label_2
_geom_torsion_atom_site_label_3
_geom_torsion_atom_site_label_4
_geom_torsion
C6 C1 C2 C3 1.4(4)
C1 C2 C3 C4 -1.0(4)
C2 C3 C4 C5 0.1(4)
C3 C4 C5 C6 0.5(4)
C2 C1 C6 C5 -0.8(3)
C2 C1 C6 C7 179.8(2)
C4 C5 C6 C1 -0.1(3)
C4 C5 C6 C7 179.3(2)
C1 C6 C7 C8 1.0(3)
C5 C6 C7 C8 -178.4(2)
C1 C6 C7 C10 108.3(2)
C5 C6 C7 C10 -71.1(3)
C6 C7 C8 C9 142.6(2)
C10 C7 C8 C9 20.04(17)
C7 C8 C9 C17 90.9(2)
C7 C8 C9 C22 -138.12(19)
C7 C8 C9 C10 -19.83(17)
C6 C7 C10 C16 90.9(3)
C8 C7 C10 C16 -143.4(2)
C6 C7 C10 C9 -145.5(2)
C8 C7 C10 C9 -19.79(17)
C17 C9 C10 C16 33.0(3)
C22 C9 C10 C16 -95.2(2)
C8 C9 C10 C16 146.3(2)
C17 C9 C10 C7 -93.59(19)
C22 C9 C10 C7 138.18(19)
C8 C9 C10 C7 19.66(17)
C16 C11 C12 C13 -1.0(4)
C11 C12 C13 C14 0.3(4)
C12 C13 C14 C15 1.1(4)
C13 C14 C15 C16 -1.9(4)
C14 C15 C16 C11 1.2(3)
C14 C15 C16 C10 -176.4(2)
C12 C11 C16 C15 0.2(3)
C12 C11 C16 C10 177.7(2)
C7 C10 C16 C15 -166.9(2)
C9 C10 C16 C15 85.3(3)
C7 C10 C16 C11 15.6(3)
C9 C10 C16 C11 -92.2(3)
C18 O2 C17 O1 2.5(3)
C18 O2 C17 C9 -179.29(19)
C22 C9 C17 O1 -147.8(2)
C8 C9 C17 O1 -14.4(3)
C10 C9 C17 O1 81.5(3)
C22 C9 C17 O2 33.9(2)
C8 C9 C17 O2 167.34(17)
C10 C9 C17 O2 -96.8(2)
C17 O2 C18 C19 -65.9(3)
C17 O2 C18 C21 175.9(2)
C17 O2 C18 C20 58.3(3)
C17 C9 C22 O3 -124.0(2)
C8 C9 C22 O3 104.5(2)
C10 C9 C22 O3 3.4(3)
C17 C9 C22 C28 56.1(2)
C8 C9 C22 C28 -75.3(2)
C10 C9 C22 C28 -176.44(18)
C28 C23 C24 C25 -0.5(4)
C23 C24 C25 C26 0.3(4)
C23 C24 C25 Br -179.0(2)
C24 C25 C26 C27 -0.9(4)
Br C25 C26 C27 178.4(2)
C25 C26 C27 C28 1.7(4)
C26 C27 C28 C23 -1.8(4)
C26 C27 C28 C22 179.1(2)
C24 C23 C28 C27 1.2(4)
C24 C23 C28 C22 -179.8(2)
O3 C22 C28 C27 8.5(3)
C9 C22 C28 C27 -171.7(2)
O3 C22 C28 C23 -170.5(2)
C9 C22 C28 C23 9.3(3)
